data_4087819
loop_
_publ_author_name
'Kuwabara, Takuya'
'Saito, Masaichi'

_publ_section_title
;
 Synthesis of a Stannole Dianion Complex Bearing a \m-\h1;\h1-Coordination
 Mode: Different Electronic State of Stannole Dianion Ligands Depending on
 Their Hapticity
;
_journal_issue 17
_journal_name_full Organometallics
_journal_page_first 4202
_journal_paper_doi 10.1021/acs.organomet.5b00614
_journal_volume 34
_journal_year 2015
_chemical_formula_sum 'C62 H76 Cl2 Hf2 Si2 Sn'
_chemical_formula_weight 1424.00
_space_group_IT_number 15
_space_group_name_Hall '-C 2yc'
_space_group_name_H-M_alt 'C 1 2/c 1'
_symmetry_cell_setting monoclinic
_symmetry_space_group_name_H-M 'C 1 2/c 1'
_atom_sites_solution_hydrogens geom
_atom_sites_solution_primary direct
_atom_sites_solution_secondary difmap
_audit_creation_method SHELXL-97
_cell_angle_alpha 90.00
_cell_angle_beta 122.6980(10)
_cell_angle_gamma 90.00
_cell_formula_units_Z 4
_cell_length_a 28.3585(19)
_cell_length_b 12.4833(8)
_cell_length_c 19.3717(13)
_cell_measurement_reflns_used 8739
_cell_measurement_temperature 100(2)
_cell_measurement_theta_max 27.86
_cell_measurement_theta_min 2.47
_cell_volume 5771.0(7)
_computing_cell_refinement 'Bruker SMART'
_computing_data_collection 'Bruker SMART'
_computing_data_reduction 'Bruker SMART'
_computing_molecular_graphics 'Bruker SHELXTL'
_computing_publication_material 'Bruker SHELXTL'
_computing_structure_refinement 'SHELXL-97 (Sheldrick, 1997)'
_computing_structure_solution 'SHELXS-97 (Sheldrick, 1990)'
_diffrn_ambient_temperature 100(2)
_diffrn_measured_fraction_theta_full 0.999
_diffrn_measured_fraction_theta_max 0.999
_diffrn_measurement_device_type 'CCD area detector'
_diffrn_measurement_method 'phi and omega scans'
_diffrn_radiation_monochromator graphite
_diffrn_radiation_source 'fine-focus sealed tube'
_diffrn_radiation_type MoK\a
_diffrn_radiation_wavelength 0.71073
_diffrn_reflns_av_R_equivalents 0.0293
_diffrn_reflns_av_sigmaI/netI 0.0345
_diffrn_reflns_limit_h_max 36
_diffrn_reflns_limit_h_min -21
_diffrn_reflns_limit_k_max 15
_diffrn_reflns_limit_k_min -16
_diffrn_reflns_limit_l_max 16
_diffrn_reflns_limit_l_min -25
_diffrn_reflns_number 20176
_diffrn_reflns_theta_full 27.50
_diffrn_reflns_theta_max 27.50
_diffrn_reflns_theta_min 1.71
_exptl_absorpt_coefficient_mu 4.190
_exptl_absorpt_correction_T_max 0.715
_exptl_absorpt_correction_T_min 0.611
_exptl_absorpt_correction_type empirical
_exptl_absorpt_process_details 'SADABS; Sheldrick 1996'
_exptl_crystal_density_diffrn 1.639
_exptl_crystal_density_method 'not measured'
_exptl_crystal_description block
_exptl_crystal_F_000 2816
_exptl_crystal_size_max 0.12
_exptl_crystal_size_mid 0.10
_exptl_crystal_size_min 0.08
_refine_diff_density_max 1.399
_refine_diff_density_min -0.502
_refine_diff_density_rms 0.115
_refine_ls_extinction_method none
_refine_ls_goodness_of_fit_ref 1.055
_refine_ls_hydrogen_treatment mixed
_refine_ls_matrix_type full
_refine_ls_number_parameters 335
_refine_ls_number_reflns 6627
_refine_ls_number_restraints 0
_refine_ls_restrained_S_all 1.055
_refine_ls_R_factor_all 0.0300
_refine_ls_R_factor_gt 0.0256
_refine_ls_shift/su_max 0.001
_refine_ls_shift/su_mean 0.000
_refine_ls_structure_factor_coef Fsqd
_refine_ls_weighting_details 'calc w=1/[\s^2^(Fo^2^)+(0.0297P)^2^+0.0000P] where P=(Fo^2^+2Fc^2^)/3'
_refine_ls_weighting_scheme calc
_refine_ls_wR_factor_gt 0.0577
_refine_ls_wR_factor_ref 0.0602
_reflns_number_gt 5929
_reflns_number_total 6627
_reflns_threshold_expression >2sigma(I)
_cod_data_source_file om5b00614_si_002.cif
_cod_data_source_block mmkw1
_cod_original_sg_symbol_H-M 'C 2/c'
_cod_database_code 4087819

loop_
_symmetry_equiv_pos_as_xyz
'x, y, z'
'-x, y, -z+1/2'
'x+1/2, y+1/2, z'
'-x+1/2, y+1/2, -z+1/2'
'-x, -y, -z'
'x, -y, z-1/2'
'-x+1/2, -y+1/2, -z'
'x+1/2, -y+1/2, z-1/2'

loop_
_atom_site_label
_atom_site_type_symbol
_atom_site_fract_x
_atom_site_fract_y
_atom_site_fract_z
_atom_site_U_iso_or_equiv
_atom_site_adp_type
_atom_site_occupancy
_atom_site_symmetry_multiplicity
_atom_site_calc_flag
_atom_site_refinement_flags
_atom_site_disorder_assembly
_atom_site_disorder_group
Hf1 Hf -0.077297(5) 0.149024(9) 0.293867(7) 0.01739(5) Uani 1 1 d . . .
Sn1 Sn 0.0000 0.25618(2) 0.2500 0.01332(7) Uani 1 2 d S . .
Cl1 Cl -0.00428(4) 0.11225(6) 0.43316(5) 0.02920(18) Uani 1 1 d . . .
Si1 Si 0.09608(3) 0.36837(6) 0.44963(5) 0.01634(17) Uani 1 1 d . . .
C1 C -0.09213(15) -0.0487(2) 0.2911(2) 0.0282(7) Uani 1 1 d . . .
H1A H -0.0848 -0.0831 0.3385 0.034 Uiso 1 1 calc R . .
C2 C -0.05351(14) -0.0335(2) 0.2680(2) 0.0246(7) Uani 1 1 d . . .
H2A H -0.0163 -0.0555 0.2973 0.030 Uiso 1 1 calc R . .
C3 C -0.08139(13) 0.0210(2) 0.19208(19) 0.0229(7) Uani 1 1 d . . .
H3A H -0.0659 0.0411 0.1623 0.027 Uiso 1 1 calc R . .
C4 C -0.13721(14) 0.0395(2) 0.16948(19) 0.0241(7) Uani 1 1 d . . .
H4A H -0.1649 0.0740 0.1222 0.029 Uiso 1 1 calc R . .
C5 C -0.14342(14) -0.0037(2) 0.2313(2) 0.0263(7) Uani 1 1 d . . .
H5A H -0.1759 -0.0024 0.2322 0.032 Uiso 1 1 calc R . .
C6 C -0.15832(13) 0.2707(2) 0.22021(19) 0.0226(6) Uani 1 1 d . . .
H6A H -0.1824 0.2618 0.1639 0.027 Uiso 1 1 calc R . .
C7 C -0.11123(14) 0.3382(2) 0.2593(2) 0.0235(7) Uani 1 1 d . . .
H7A H -0.0988 0.3820 0.2334 0.028 Uiso 1 1 calc R . .
C8 C -0.08615(14) 0.3281(2) 0.3446(2) 0.0259(7) Uani 1 1 d . . .
H8A H -0.0539 0.3629 0.3850 0.031 Uiso 1 1 calc R . .
C9 C -0.11862(15) 0.2558(2) 0.35798(19) 0.0263(7) Uani 1 1 d . . .
H9A H -0.1120 0.2360 0.4088 0.032 Uiso 1 1 calc R . .
C10 C -0.16287(14) 0.2188(2) 0.2812(2) 0.0245(7) Uani 1 1 d . . .
H10A H -0.1901 0.1693 0.2722 0.029 Uiso 1 1 calc R . .
C11 C 0.04139(12) 0.3891(2) 0.33780(16) 0.0138(5) Uani 1 1 d . . .
C12 C 0.06539(14) 0.3818(3) 0.51395(18) 0.0242(7) Uani 1 1 d . . .
H12A H 0.0363 0.3296 0.4969 0.036 Uiso 1 1 calc R . .
H12B H 0.0500 0.4523 0.5073 0.036 Uiso 1 1 calc R . .
H12C H 0.0941 0.3703 0.5706 0.036 Uiso 1 1 calc R . .
C13 C 0.16324(12) 0.4519(2) 0.50207(17) 0.0198(6) Uani 1 1 d . . .
C14 C 0.18525(14) 0.4734(3) 0.44594(19) 0.0288(7) Uani 1 1 d . . .
H14A H 0.2195 0.5136 0.4755 0.043 Uiso 1 1 calc R . .
H14B H 0.1578 0.5134 0.3988 0.043 Uiso 1 1 calc R . .
H14C H 0.1921 0.4064 0.4285 0.043 Uiso 1 1 calc R . .
C15 C 0.20875(13) 0.3893(3) 0.57727(18) 0.0266(7) Uani 1 1 d . . .
H15A H 0.2180 0.3254 0.5594 0.040 Uiso 1 1 calc R . .
H15B H 0.1951 0.3704 0.6114 0.040 Uiso 1 1 calc R . .
H15C H 0.2416 0.4331 0.6079 0.040 Uiso 1 1 calc R . .
C16 C 0.15631(14) 0.5600(2) 0.53446(18) 0.0243(7) Uani 1 1 d . . .
H16A H 0.1913 0.5980 0.5616 0.036 Uiso 1 1 calc R . .
H16B H 0.1452 0.5472 0.5725 0.036 Uiso 1 1 calc R . .
H16C H 0.1282 0.6020 0.4894 0.036 Uiso 1 1 calc R . .
C17 C 0.12034(15) 0.2270(2) 0.45758(19) 0.0284(7) Uani 1 1 d . . .
H17A H 0.1419 0.2058 0.5142 0.043 Uiso 1 1 calc R . .
H17B H 0.1432 0.2220 0.4349 0.043 Uiso 1 1 calc R . .
H17C H 0.0884 0.1807 0.4277 0.043 Uiso 1 1 calc R . .
C18 C 0.02079(11) 0.4825(2) 0.29549(16) 0.0144(6) Uani 1 1 d . . .
C19 C 0.03625(12) 0.5908(2) 0.33577(16) 0.0156(6) Uani 1 1 d . . .
C20 C 0.07179(14) 0.6591(2) 0.32800(17) 0.0191(6) Uani 1 1 d . . .
H20A H 0.0870 0.6373 0.2981 0.023 Uiso 1 1 calc R . .
C21 C 0.08482(14) 0.7591(2) 0.36425(17) 0.0225(7) Uani 1 1 d . . .
H21A H 0.1092 0.8035 0.3593 0.027 Uiso 1 1 calc R . .
C22 C 0.06190(14) 0.7937(2) 0.40800(18) 0.0245(7) Uani 1 1 d . . .
H22A H 0.0707 0.8611 0.4323 0.029 Uiso 1 1 calc R . .
C23 C 0.02586(14) 0.7271(2) 0.41521(17) 0.0237(7) Uani 1 1 d . . .
H23A H 0.0098 0.7502 0.4436 0.028 Uiso 1 1 calc R . .
C24 C 0.01360(13) 0.6258(2) 0.38010(17) 0.0187(6) Uani 1 1 d . . .
H24A H -0.0100 0.5808 0.3863 0.022 Uiso 1 1 calc R . .
C25 C 0.2065(3) -0.0509(6) 0.1530(4) 0.0400(16) Uani 0.65 1 d P A 1
H25 H 0.1881 -0.1130 0.1525 0.048 Uiso 0.65 1 calc PR A 1
C26 C 0.2613(3) -0.0312(5) 0.2206(3) 0.0371(15) Uani 0.65 1 d P A 1
H26 H 0.2797 -0.0786 0.2645 0.045 Uiso 0.65 1 calc PR A 1
C27 C 0.2855(4) 0.0606(8) 0.2178(6) 0.050(4) Uani 0.65 1 d P A 1
H27 H 0.3216 0.0754 0.2617 0.060 Uiso 0.65 1 calc PR A 1
C28 C 0.2608(3) 0.1331(5) 0.1554(4) 0.0379(14) Uani 0.65 1 d P A 1
C29 C 0.2913(3) 0.2342(6) 0.1584(6) 0.058(2) Uani 0.65 1 d P A 1
H28 H 0.2916 0.2397 0.1091 0.086 Uiso 0.65 1 calc PR A 1
H29 H 0.3292 0.2316 0.2050 0.086 Uiso 0.65 1 calc PR A 1
H30 H 0.2726 0.2953 0.1628 0.086 Uiso 0.65 1 calc PR A 1
C30 C 0.1796(2) 0.0184(4) 0.0886(3) 0.0292(12) Uani 0.65 1 d P A 1
H31 H 0.1436 0.0041 0.0444 0.035 Uiso 0.65 1 calc PR A 1
C31 C 0.2080(3) 0.1119(6) 0.0906(3) 0.0308(12) Uani 0.65 1 d P A 1
H32 H 0.1904 0.1600 0.0472 0.037 Uiso 0.65 1 calc PR A 1
C32 C 0.2724(6) 0.2063(9) 0.1469(8) 0.074(7) Uiso 0.35 1 d PG B 2
H33 H 0.2829 0.2735 0.1390 0.089 Uiso 0.35 1 calc PR B 2
C33 C 0.2209(5) 0.1631(10) 0.0875(6) 0.062(4) Uiso 0.35 1 d PG B 2
H34 H 0.1970 0.2014 0.0398 0.074 Uiso 0.35 1 calc PR B 2
C34 C 0.2053(4) 0.0626(10) 0.0993(7) 0.061(5) Uiso 0.35 1 d PG B 2
H35 H 0.1708 0.0337 0.0595 0.073 Uiso 0.35 1 calc PR B 2
C44 C 0.2411(6) 0.0054(8) 0.1705(8) 0.095(6) Uiso 0.35 1 d PG B 2
C45 C 0.2926(5) 0.0486(11) 0.2299(7) 0.044(7) Uiso 0.35 1 d PG B 2
H36 H 0.3165 0.0103 0.2776 0.052 Uiso 0.35 1 calc PR B 2
C46 C 0.3082(5) 0.1491(11) 0.2181(7) 0.109(7) Uiso 0.35 1 d PG B 2
H37 H 0.3427 0.1780 0.2579 0.131 Uiso 0.35 1 calc PR B 2
C42 C 0.2208(13) -0.084(2) 0.1765(18) 0.139(13) Uiso 0.35 1 d P B 2
H38 H 0.2314 -0.1408 0.1542 0.208 Uiso 0.35 1 calc PR B 2
H39 H 0.1806 -0.0792 0.1466 0.208 Uiso 0.35 1 calc PR B 2
H40 H 0.2351 -0.0985 0.2332 0.208 Uiso 0.35 1 calc PR B 2

loop_
_atom_site_aniso_label
_atom_site_aniso_U_11
_atom_site_aniso_U_22
_atom_site_aniso_U_33
_atom_site_aniso_U_23
_atom_site_aniso_U_13
_atom_site_aniso_U_12
Hf1 0.01495(7) 0.01376(7) 0.02102(7) 0.00120(4) 0.00811(6) -0.00174(4)
Sn1 0.01124(14) 0.01083(12) 0.01431(13) 0.000 0.00456(11) 0.000
Cl1 0.0287(4) 0.0258(4) 0.0233(4) 0.0065(3) 0.0076(3) -0.0030(3)
Si1 0.0139(4) 0.0170(4) 0.0123(4) 0.0018(3) 0.0032(3) -0.0013(3)
C1 0.0280(19) 0.0139(15) 0.0376(18) 0.0035(13) 0.0144(16) -0.0040(13)
C2 0.0191(16) 0.0136(14) 0.0347(17) -0.0003(12) 0.0103(14) -0.0001(12)
C3 0.0221(17) 0.0120(14) 0.0327(17) -0.0063(12) 0.0137(15) -0.0035(12)
C4 0.0200(17) 0.0155(14) 0.0291(16) -0.0061(12) 0.0082(14) -0.0040(13)
C5 0.0197(17) 0.0169(15) 0.0395(18) -0.0019(13) 0.0141(15) -0.0072(13)
C6 0.0196(16) 0.0236(15) 0.0241(15) 0.0037(12) 0.0115(14) 0.0061(13)
C7 0.0282(19) 0.0162(15) 0.0381(18) 0.0057(12) 0.0257(17) 0.0058(13)
C8 0.0235(18) 0.0207(15) 0.0325(17) -0.0068(13) 0.0144(15) -0.0018(13)
C9 0.039(2) 0.0228(16) 0.0230(15) 0.0007(12) 0.0207(16) 0.0031(14)
C10 0.0215(17) 0.0232(16) 0.0338(17) -0.0001(13) 0.0181(15) -0.0011(13)
C11 0.0117(14) 0.0171(13) 0.0132(12) -0.0019(10) 0.0071(11) -0.0021(11)
C12 0.0208(17) 0.0324(17) 0.0173(14) 0.0036(12) 0.0089(14) -0.0036(14)
C13 0.0118(14) 0.0274(16) 0.0164(13) -0.0008(12) 0.0051(12) -0.0034(12)
C14 0.0177(17) 0.041(2) 0.0282(16) -0.0037(14) 0.0131(15) -0.0077(15)
C15 0.0156(16) 0.0356(18) 0.0181(15) -0.0014(13) 0.0021(13) 0.0013(14)
C16 0.0231(17) 0.0260(16) 0.0145(13) -0.0043(12) 0.0042(13) -0.0086(13)
C17 0.0254(18) 0.0226(16) 0.0218(15) 0.0037(12) 0.0026(14) 0.0019(14)
C18 0.0119(15) 0.0165(13) 0.0158(14) -0.0018(10) 0.0081(13) -0.0002(11)
C19 0.0184(15) 0.0131(13) 0.0112(12) 0.0018(10) 0.0053(12) 0.0008(11)
C20 0.0244(17) 0.0161(14) 0.0148(13) 0.0019(11) 0.0092(13) -0.0013(12)
C21 0.0291(18) 0.0158(14) 0.0183(14) 0.0008(11) 0.0099(14) -0.0083(13)
C22 0.034(2) 0.0126(14) 0.0186(14) -0.0004(11) 0.0091(14) -0.0007(13)
C23 0.0313(19) 0.0218(15) 0.0144(14) -0.0007(11) 0.0101(14) 0.0037(13)
C24 0.0217(16) 0.0155(13) 0.0168(14) 0.0014(11) 0.0091(13) -0.0013(12)
C25 0.061(5) 0.031(3) 0.032(3) -0.011(3) 0.027(3) 0.007(3)
C26 0.046(4) 0.043(3) 0.016(2) -0.001(2) 0.013(3) 0.026(3)
C27 0.036(4) 0.082(8) 0.026(3) 0.000(3) 0.012(3) 0.043(5)
C28 0.035(3) 0.042(3) 0.050(4) -0.013(3) 0.032(3) 0.009(3)
C29 0.039(4) 0.039(4) 0.100(7) -0.007(4) 0.041(5) 0.001(4)
C30 0.031(3) 0.025(3) 0.020(2) -0.008(2) 0.006(2) 0.005(2)
C31 0.043(4) 0.027(4) 0.033(3) 0.004(2) 0.028(3) 0.015(3)

loop_
_atom_type_symbol
_atom_type_description
_atom_type_scat_dispersion_real
_atom_type_scat_dispersion_imag
_atom_type_scat_source
C C 0.0033 0.0016 'International Tables Vol C Tables 4.2.6.8 and 6.1.1.4'
H H 0.0000 0.0000 'International Tables Vol C Tables 4.2.6.8 and 6.1.1.4'
Si Si 0.0817 0.0704 'International Tables Vol C Tables 4.2.6.8 and 6.1.1.4'
Cl Cl 0.1484 0.1585 'International Tables Vol C Tables 4.2.6.8 and 6.1.1.4'
Sn Sn -0.6537 1.4246 'International Tables Vol C Tables 4.2.6.8 and 6.1.1.4'
Hf Hf -0.5830 6.1852 'International Tables Vol C Tables 4.2.6.8 and 6.1.1.4'

loop_
_geom_angle_atom_site_label_1
_geom_angle_atom_site_label_2
_geom_angle_atom_site_label_3
_geom_angle
_geom_angle_site_symmetry_1
_geom_angle_site_symmetry_3
Cl1 Hf1 C10 112.68(8) . .
Cl1 Hf1 C6 137.54(8) . .
C10 Hf1 C6 33.32(10) . .
Cl1 Hf1 C4 135.29(7) . .
C10 Hf1 C4 88.70(11) . .
C6 Hf1 C4 80.93(10) . .
Cl1 Hf1 C5 111.59(8) . .
C10 Hf1 C5 77.25(11) . .
C6 Hf1 C5 88.20(11) . .
C4 Hf1 C5 32.99(10) . .
Cl1 Hf1 C3 114.25(8) . .
C10 Hf1 C3 121.73(11) . .
C6 Hf1 C3 107.87(10) . .
C4 Hf1 C3 33.08(10) . .
C5 Hf1 C3 54.63(10) . .
Cl1 Hf1 C1 82.41(8) . .
C10 Hf1 C1 101.65(11) . .
C6 Hf1 C1 120.17(11) . .
C4 Hf1 C1 54.21(10) . .
C5 Hf1 C1 32.58(11) . .
C3 Hf1 C1 54.16(11) . .
Cl1 Hf1 C7 117.11(8) . .
C10 Hf1 C7 54.78(10) . .
C6 Hf1 C7 32.85(11) . .
C4 Hf1 C7 107.36(11) . .
C5 Hf1 C7 120.97(11) . .
C3 Hf1 C7 123.18(10) . .
C1 Hf1 C7 152.97(11) . .
Cl1 Hf1 C9 83.95(8) . .
C10 Hf1 C9 32.94(11) . .
C6 Hf1 C9 54.50(10) . .
C4 Hf1 C9 121.18(11) . .
C5 Hf1 C9 102.63(11) . .
C3 Hf1 C9 154.18(11) . .
C1 Hf1 C9 114.70(11) . .
C7 Hf1 C9 54.15(10) . .
Cl1 Hf1 C2 83.61(8) . .
C10 Hf1 C2 131.29(11) . .
C6 Hf1 C2 135.45(11) . .
C4 Hf1 C2 54.55(10) . .
C5 Hf1 C2 54.36(11) . .
C3 Hf1 C2 32.84(10) . .
C1 Hf1 C2 32.57(10) . .
C7 Hf1 C2 155.84(10) . .
C9 Hf1 C2 146.45(10) . .
Cl1 Hf1 C8 86.43(8) . .
C10 Hf1 C8 54.68(11) . .
C6 Hf1 C8 54.45(11) . .
C4 Hf1 C8 135.38(11) . .
C5 Hf1 C8 131.78(11) . .
C3 Hf1 C8 155.52(10) . .
C1 Hf1 C8 146.80(11) . .
C7 Hf1 C8 32.66(10) . .
C9 Hf1 C8 32.65(10) . .
C2 Hf1 C8 169.94(11) . .
Cl1 Hf1 Sn1 94.80(2) . .
C10 Hf1 Sn1 129.34(7) . .
C6 Hf1 Sn1 98.84(7) . .
C4 Hf1 Sn1 100.91(7) . .
C5 Hf1 Sn1 131.82(8) . .
C3 Hf1 Sn1 78.14(7) . .
C1 Hf1 Sn1 124.36(8) . .
C7 Hf1 Sn1 75.06(7) . .
C9 Hf1 Sn1 120.23(8) . .
C2 Hf1 Sn1 91.80(7) . .
C8 Hf1 Sn1 87.58(8) . .
C11 Sn1 C11 82.46(14) . 2
C11 Sn1 Hf1 106.13(7) . .
C11 Sn1 Hf1 112.39(7) 2 .
C11 Sn1 Hf1 112.39(7) . 2
C11 Sn1 Hf1 106.13(7) 2 2
Hf1 Sn1 Hf1 128.053(10) . 2
C17 Si1 C12 108.18(15) . .
C17 Si1 C11 105.21(13) . .
C12 Si1 C11 111.32(13) . .
C17 Si1 C13 104.73(14) . .
C12 Si1 C13 106.57(13) . .
C11 Si1 C13 120.14(12) . .
C5 C1 C2 108.9(3) . .
C5 C1 Hf1 73.04(17) . .
C2 C1 Hf1 73.86(17) . .
C5 C1 H1A 125.6 . .
C2 C1 H1A 125.6 . .
Hf1 C1 H1A 119.3 . .
C1 C2 C3 107.7(3) . .
C1 C2 Hf1 73.57(18) . .
C3 C2 Hf1 73.14(17) . .
C1 C2 H2A 126.2 . .
C3 C2 H2A 126.2 . .
Hf1 C2 H2A 119.0 . .
C2 C3 C4 107.7(3) . .
C2 C3 Hf1 74.03(17) . .
C4 C3 Hf1 72.91(17) . .
C2 C3 H3A 126.1 . .
C4 C3 H3A 126.1 . .
Hf1 C3 H3A 118.8 . .
C5 C4 C3 107.9(3) . .
C5 C4 Hf1 73.69(17) . .
C3 C4 Hf1 74.01(17) . .
C5 C4 H4A 126.0 . .
C3 C4 H4A 126.0 . .
Hf1 C4 H4A 118.2 . .
C1 C5 C4 107.9(3) . .
C1 C5 Hf1 74.38(18) . .
C4 C5 Hf1 73.32(17) . .
C1 C5 H5A 126.1 . .
C4 C5 H5A 126.1 . .
Hf1 C5 H5A 118.2 . .
C7 C6 C10 108.3(3) . .
C7 C6 Hf1 74.96(18) . .
C10 C6 Hf1 73.21(18) . .
C7 C6 H6A 125.9 . .
C10 C6 H6A 125.9 . .
Hf1 C6 H6A 117.9 . .
C6 C7 C8 108.0(3) . .
C6 C7 Hf1 72.19(17) . .
C8 C7 Hf1 73.94(18) . .
C6 C7 H7A 126.0 . .
C8 C7 H7A 126.0 . .
Hf1 C7 H7A 119.7 . .
C7 C8 C9 107.9(3) . .
C7 C8 Hf1 73.40(17) . .
C9 C8 Hf1 73.47(17) . .
C7 C8 H8A 126.1 . .
C9 C8 H8A 126.1 . .
Hf1 C8 H8A 119.0 . .
C10 C9 C8 108.3(3) . .
C10 C9 Hf1 71.95(17) . .
C8 C9 Hf1 73.88(18) . .
C10 C9 H9A 125.9 . .
C8 C9 H9A 125.9 . .
Hf1 C9 H9A 120.1 . .
C9 C10 C6 107.5(3) . .
C9 C10 Hf1 75.11(19) . .
C6 C10 Hf1 73.48(18) . .
C9 C10 H10A 126.2 . .
C6 C10 H10A 126.2 . .
Hf1 C10 H10A 117.3 . .
C18 C11 Si1 129.0(2) . .
C18 C11 Sn1 107.64(18) . .
Si1 C11 Sn1 123.31(14) . .
Si1 C12 H12A 109.5 . .
Si1 C12 H12B 109.5 . .
H12A C12 H12B 109.5 . .
Si1 C12 H12C 109.5 . .
H12A C12 H12C 109.5 . .
H12B C12 H12C 109.5 . .
C15 C13 C14 107.7(3) . .
C15 C13 C16 106.5(2) . .
C14 C13 C16 108.9(2) . .
C15 C13 Si1 108.2(2) . .
C14 C13 Si1 112.75(19) . .
C16 C13 Si1 112.5(2) . .
C13 C14 H14A 109.5 . .
C13 C14 H14B 109.5 . .
H14A C14 H14B 109.5 . .
C13 C14 H14C 109.5 . .
H14A C14 H14C 109.5 . .
H14B C14 H14C 109.5 . .
C13 C15 H15A 109.5 . .
C13 C15 H15B 109.5 . .
H15A C15 H15B 109.5 . .
C13 C15 H15C 109.5 . .
H15A C15 H15C 109.5 . .
H15B C15 H15C 109.5 . .
C13 C16 H16A 109.5 . .
C13 C16 H16B 109.5 . .
H16A C16 H16B 109.5 . .
C13 C16 H16C 109.5 . .
H16A C16 H16C 109.5 . .
H16B C16 H16C 109.5 . .
Si1 C17 H17A 109.5 . .
Si1 C17 H17B 109.5 . .
H17A C17 H17B 109.5 . .
Si1 C17 H17C 109.5 . .
H17A C17 H17C 109.5 . .
H17B C17 H17C 109.5 . .
C11 C18 C18 121.09(16) . 2
C11 C18 C19 123.2(2) . .
C18 C18 C19 115.69(14) 2 .
C20 C19 C24 118.5(3) . .
C20 C19 C18 121.4(3) . .
C24 C19 C18 120.0(3) . .
C21 C20 C19 120.7(3) . .
C21 C20 H20A 119.7 . .
C19 C20 H20A 119.7 . .
C20 C21 C22 120.5(3) . .
C20 C21 H21A 119.8 . .
C22 C21 H21A 119.8 . .
C23 C22 C21 119.4(3) . .
C23 C22 H22A 120.3 . .
C21 C22 H22A 120.3 . .
C22 C23 C24 120.1(3) . .
C22 C23 H23A 119.9 . .
C24 C23 H23A 119.9 . .
C23 C24 C19 120.7(3) . .
C23 C24 H24A 119.6 . .
C19 C24 H24A 119.6 . .
C30 C25 C26 121.9(7) . .
C30 C25 H25 119.0 . .
C26 C25 H25 119.0 . .
C27 C26 C25 116.1(7) . .
C27 C26 H26 122.0 . .
C25 C26 H26 122.0 . .
C26 C27 C28 124.7(8) . .
C26 C27 H27 117.7 . .
C28 C27 H27 117.7 . .
C27 C28 C31 118.1(7) . .
C27 C28 C29 120.7(7) . .
C31 C28 C29 121.2(6) . .
C25 C30 C31 118.2(6) . .
C25 C30 H31 120.9 . .
C31 C30 H31 120.9 . .
C28 C31 C30 121.0(6) . .
C28 C31 H32 119.5 . .
C30 C31 H32 119.5 . .
C33 C32 C46 120.0 . .
C33 C32 H33 120.0 . .
C46 C32 H33 120.0 . .
C32 C33 C34 120.0 . .
C32 C33 H34 120.0 . .
C34 C33 H34 120.0 . .
C44 C34 C33 120.0 . .
C44 C34 H35 120.0 . .
C33 C34 H35 120.0 . .
C42 C44 C45 125.5(17) . .
C42 C44 C34 114.3(17) . .
C45 C44 C34 120.0 . .
C44 C45 C46 120.0 . .
C44 C45 H36 120.0 . .
C46 C45 H36 120.0 . .
C45 C46 C32 120.0 . .
C45 C46 H37 120.0 . .
C32 C46 H37 120.0 . .
C44 C42 H38 109.5 . .
C44 C42 H39 109.5 . .
H38 C42 H39 109.5 . .
C44 C42 H40 109.5 . .
H38 C42 H40 109.5 . .
H39 C42 H40 109.5 . .

loop_
_geom_bond_atom_site_label_1
_geom_bond_atom_site_label_2
_geom_bond_distance
_geom_bond_site_symmetry_2
Hf1 Cl1 2.3963(8) .
Hf1 C10 2.463(3) .
Hf1 C6 2.466(3) .
Hf1 C4 2.478(3) .
Hf1 C5 2.483(3) .
Hf1 C3 2.492(3) .
Hf1 C1 2.500(3) .
Hf1 C7 2.502(3) .
Hf1 C9 2.503(3) .
Hf1 C2 2.503(3) .
Hf1 C8 2.509(3) .
Hf1 Sn1 3.0543(2) .
Sn1 C11 2.206(3) .
Sn1 C11 2.206(3) 2
Sn1 Hf1 3.0543(2) 2
Si1 C17 1.870(3) .
Si1 C12 1.874(3) .
Si1 C11 1.880(3) .
Si1 C13 1.912(3) .
C1 C5 1.398(5) .
C1 C2 1.403(5) .
C1 H1A 0.9300 .
C2 C3 1.412(4) .
C2 H2A 0.9300 .
C3 C4 1.415(4) .
C3 H3A 0.9300 .
C4 C5 1.408(4) .
C4 H4A 0.9300 .
C5 H5A 0.9300 .
C6 C7 1.405(5) .
C6 C10 1.413(4) .
C6 H6A 0.9300 .
C7 C8 1.409(5) .
C7 H7A 0.9300 .
C8 C9 1.409(4) .
C8 H8A 0.9300 .
C9 C10 1.409(5) .
C9 H9A 0.9300 .
C10 H10A 0.9300 .
C11 C18 1.362(4) .
C12 H12A 0.9600 .
C12 H12B 0.9600 .
C12 H12C 0.9600 .
C13 C15 1.538(4) .
C13 C14 1.542(4) .
C13 C16 1.545(4) .
C14 H14A 0.9600 .
C14 H14B 0.9600 .
C14 H14C 0.9600 .
C15 H15A 0.9600 .
C15 H15B 0.9600 .
C15 H15C 0.9600 .
C16 H16A 0.9600 .
C16 H16B 0.9600 .
C16 H16C 0.9600 .
C17 H17A 0.9600 .
C17 H17B 0.9600 .
C17 H17C 0.9600 .
C18 C18 1.500(5) 2
C18 C19 1.504(4) .
C19 C20 1.389(4) .
C19 C24 1.392(4) .
C20 C21 1.381(4) .
C20 H20A 0.9300 .
C21 C22 1.387(4) .
C21 H21A 0.9300 .
C22 C23 1.381(5) .
C22 H22A 0.9300 .
C23 C24 1.389(4) .
C23 H23A 0.9300 .
C24 H24A 0.9300 .
C25 C30 1.364(9) .
C25 C26 1.411(10) .
C25 H25 0.9300 .
C26 C27 1.352(10) .
C26 H26 0.9300 .
C27 C28 1.362(11) .
C27 H27 0.9300 .
C28 C31 1.363(9) .
C28 C29 1.515(10) .
C29 H28 0.9600 .
C29 H29 0.9600 .
C29 H30 0.9600 .
C30 C31 1.405(9) .
C30 H31 0.9300 .
C31 H32 0.9300 .
C32 C33 1.3900 .
C32 C46 1.3900 .
C32 H33 0.9300 .
C33 C34 1.3900 .
C33 H34 0.9300 .
C34 C44 1.3900 .
C34 H35 0.9300 .
C44 C42 1.29(3) .
C44 C45 1.3900 .
C45 C46 1.3900 .
C45 H36 0.9300 .
C46 H37 0.9300 .
C42 H38 0.9600 .
C42 H39 0.9600 .
C42 H40 0.9600 .

loop_
_geom_torsion_atom_site_label_1
_geom_torsion_atom_site_label_2
_geom_torsion_atom_site_label_3
_geom_torsion_atom_site_label_4
_geom_torsion
_geom_torsion_site_symmetry_1
_geom_torsion_site_symmetry_4
Cl1 Hf1 Sn1 C11 -56.84(8) . .
C10 Hf1 Sn1 C11 67.85(12) . .
C6 Hf1 Sn1 C11 82.83(11) . .
C4 Hf1 Sn1 C11 165.21(11) . .
C5 Hf1 Sn1 C11 178.37(13) . .
C3 Hf1 Sn1 C11 -170.63(10) . .
C1 Hf1 Sn1 C11 -140.92(12) . .
C7 Hf1 Sn1 C11 59.96(11) . .
C9 Hf1 Sn1 C11 28.95(12) . .
C2 Hf1 Sn1 C11 -140.58(11) . .
C8 Hf1 Sn1 C11 29.37(11) . .
Cl1 Hf1 Sn1 C11 -145.20(8) . 2
C10 Hf1 Sn1 C11 -20.51(12) . 2
C6 Hf1 Sn1 C11 -5.53(11) . 2
C4 Hf1 Sn1 C11 76.85(11) . 2
C5 Hf1 Sn1 C11 90.01(13) . 2
C3 Hf1 Sn1 C11 101.00(11) . 2
C1 Hf1 Sn1 C11 130.72(12) . 2
C7 Hf1 Sn1 C11 -28.40(11) . 2
C9 Hf1 Sn1 C11 -59.41(12) . 2
C2 Hf1 Sn1 C11 131.06(10) . 2
C8 Hf1 Sn1 C11 -58.99(11) . 2
Cl1 Hf1 Sn1 Hf1 80.04(2) . 2
C10 Hf1 Sn1 Hf1 -155.26(10) . 2
C6 Hf1 Sn1 Hf1 -140.29(7) . 2
C4 Hf1 Sn1 Hf1 -57.90(8) . 2
C5 Hf1 Sn1 Hf1 -44.75(10) . 2
C3 Hf1 Sn1 Hf1 -33.75(7) . 2
C1 Hf1 Sn1 Hf1 -4.03(9) . 2
C7 Hf1 Sn1 Hf1 -163.16(8) . 2
C9 Hf1 Sn1 Hf1 165.84(9) . 2
C2 Hf1 Sn1 Hf1 -3.70(7) . 2
C8 Hf1 Sn1 Hf1 166.26(8) . 2
Cl1 Hf1 C1 C5 153.9(2) . .
C10 Hf1 C1 C5 42.2(2) . .
C6 Hf1 C1 C5 12.3(2) . .
C4 Hf1 C1 C5 -37.61(19) . .
C3 Hf1 C1 C5 -78.7(2) . .
C7 Hf1 C1 C5 15.3(4) . .
C9 Hf1 C1 C5 74.2(2) . .
C2 Hf1 C1 C5 -116.1(3) . .
C8 Hf1 C1 C5 82.4(3) . .
Sn1 Hf1 C1 C5 -115.48(19) . .
Cl1 Hf1 C1 C2 -90.02(19) . .
C10 Hf1 C1 C2 158.28(19) . .
C6 Hf1 C1 C2 128.4(2) . .
C4 Hf1 C1 C2 78.5(2) . .
C5 Hf1 C1 C2 116.1(3) . .
C3 Hf1 C1 C2 37.38(19) . .
C7 Hf1 C1 C2 131.4(3) . .
C9 Hf1 C1 C2 -169.75(19) . .
C8 Hf1 C1 C2 -161.5(2) . .
Sn1 Hf1 C1 C2 0.6(2) . .
C5 C1 C2 C3 -0.5(4) . .
Hf1 C1 C2 C3 -65.7(2) . .
C5 C1 C2 Hf1 65.2(2) . .
Cl1 Hf1 C2 C1 85.88(19) . .
C10 Hf1 C2 C1 -28.8(3) . .
C6 Hf1 C2 C1 -75.0(2) . .
C4 Hf1 C2 C1 -77.4(2) . .
C5 Hf1 C2 C1 -36.51(19) . .
C3 Hf1 C2 C1 -114.8(3) . .
C7 Hf1 C2 C1 -123.6(3) . .
C9 Hf1 C2 C1 17.0(3) . .
C8 Hf1 C2 C1 94.2(6) . .
Sn1 Hf1 C2 C1 -179.49(19) . .
Cl1 Hf1 C2 C3 -159.30(18) . .
C10 Hf1 C2 C3 86.0(2) . .
C6 Hf1 C2 C3 39.9(2) . .
C4 Hf1 C2 C3 37.46(18) . .
C5 Hf1 C2 C3 78.3(2) . .
C1 Hf1 C2 C3 114.8(3) . .
C7 Hf1 C2 C3 -8.7(4) . .
C9 Hf1 C2 C3 131.8(2) . .
C8 Hf1 C2 C3 -151.0(5) . .
Sn1 Hf1 C2 C3 -64.67(18) . .
C1 C2 C3 C4 0.4(3) . .
Hf1 C2 C3 C4 -65.7(2) . .
C1 C2 C3 Hf1 66.0(2) . .
Cl1 Hf1 C3 C2 22.7(2) . .
C10 Hf1 C3 C2 -118.21(19) . .
C6 Hf1 C3 C2 -151.81(18) . .
C4 Hf1 C3 C2 -114.8(3) . .
C5 Hf1 C3 C2 -77.4(2) . .
C1 Hf1 C3 C2 -37.06(19) . .
C7 Hf1 C3 C2 175.74(18) . .
C9 Hf1 C3 C2 -109.1(3) . .
C8 Hf1 C3 C2 168.2(2) . .
Sn1 Hf1 C3 C2 112.62(18) . .
Cl1 Hf1 C3 C4 137.45(16) . .
C10 Hf1 C3 C4 -3.4(2) . .
C6 Hf1 C3 C4 -37.0(2) . .
C5 Hf1 C3 C4 37.36(18) . .
C1 Hf1 C3 C4 77.7(2) . .
C7 Hf1 C3 C4 -69.5(2) . .
C9 Hf1 C3 C4 5.7(3) . .
C2 Hf1 C3 C4 114.8(3) . .
C8 Hf1 C3 C4 -77.0(3) . .
Sn1 Hf1 C3 C4 -132.60(18) . .
C2 C3 C4 C5 -0.1(3) . .
Hf1 C3 C4 C5 -66.4(2) . .
C2 C3 C4 Hf1 66.4(2) . .
Cl1 Hf1 C4 C5 53.4(2) . .
C10 Hf1 C4 C5 -68.3(2) . .
C6 Hf1 C4 C5 -100.8(2) . .
C3 Hf1 C4 C5 114.7(3) . .
C1 Hf1 C4 C5 37.12(19) . .
C7 Hf1 C4 C5 -120.56(19) . .
C9 Hf1 C4 C5 -62.4(2) . .
C2 Hf1 C4 C5 77.5(2) . .
C8 Hf1 C4 C5 -100.4(2) . .
Sn1 Hf1 C4 C5 161.85(17) . .
Cl1 Hf1 C4 C3 -61.2(2) . .
C10 Hf1 C4 C3 177.09(19) . .
C6 Hf1 C4 C3 144.53(19) . .
C5 Hf1 C4 C3 -114.7(3) . .
C1 Hf1 C4 C3 -77.5(2) . .
C7 Hf1 C4 C3 124.79(18) . .
C9 Hf1 C4 C3 -177.09(17) . .
C2 Hf1 C4 C3 -37.18(17) . .
C8 Hf1 C4 C3 144.91(18) . .
Sn1 Hf1 C4 C3 47.19(18) . .
C2 C1 C5 C4 0.5(4) . .
Hf1 C1 C5 C4 66.2(2) . .
C2 C1 C5 Hf1 -65.7(2) . .
C3 C4 C5 C1 -0.3(3) . .
Hf1 C4 C5 C1 -66.9(2) . .
C3 C4 C5 Hf1 66.7(2) . .
Cl1 Hf1 C5 C1 -28.0(2) . .
C10 Hf1 C5 C1 -137.6(2) . .
C6 Hf1 C5 C1 -169.4(2) . .
C4 Hf1 C5 C1 114.6(3) . .
C3 Hf1 C5 C1 77.1(2) . .
C7 Hf1 C5 C1 -171.97(19) . .
C9 Hf1 C5 C1 -116.4(2) . .
C2 Hf1 C5 C1 36.50(19) . .
C8 Hf1 C5 C1 -133.3(2) . .
Sn1 Hf1 C5 C1 90.4(2) . .
Cl1 Hf1 C5 C4 -142.58(17) . .
C10 Hf1 C5 C4 107.8(2) . .
C6 Hf1 C5 C4 76.03(19) . .
C3 Hf1 C5 C4 -37.47(18) . .
C1 Hf1 C5 C4 -114.6(3) . .
C7 Hf1 C5 C4 73.4(2) . .
C9 Hf1 C5 C4 128.99(19) . .
C2 Hf1 C5 C4 -78.1(2) . .
C8 Hf1 C5 C4 112.1(2) . .
Sn1 Hf1 C5 C4 -24.2(2) . .
Cl1 Hf1 C6 C7 63.4(2) . .
C10 Hf1 C6 C7 114.9(3) . .
C4 Hf1 C6 C7 -143.55(19) . .
C5 Hf1 C6 C7 -175.89(19) . .
C3 Hf1 C6 C7 -124.11(18) . .
C1 Hf1 C6 C7 177.51(18) . .
C9 Hf1 C6 C7 77.2(2) . .
C2 Hf1 C6 C7 -145.53(18) . .
C8 Hf1 C6 C7 36.78(17) . .
Sn1 Hf1 C6 C7 -43.81(18) . .
Cl1 Hf1 C6 C10 -51.5(2) . .
C4 Hf1 C6 C10 101.60(19) . .
C5 Hf1 C6 C10 69.25(19) . .
C3 Hf1 C6 C10 121.04(19) . .
C1 Hf1 C6 C10 62.7(2) . .
C7 Hf1 C6 C10 -114.9(3) . .
C9 Hf1 C6 C10 -37.67(18) . .
C2 Hf1 C6 C10 99.6(2) . .
C8 Hf1 C6 C10 -78.1(2) . .
Sn1 Hf1 C6 C10 -158.66(17) . .
C10 C6 C7 C8 0.4(3) . .
Hf1 C6 C7 C8 -65.8(2) . .
C10 C6 C7 Hf1 66.2(2) . .
Cl1 Hf1 C7 C6 -137.32(16) . .
C10 Hf1 C7 C6 -37.59(17) . .
C4 Hf1 C7 C6 37.9(2) . .
C5 Hf1 C7 C6 4.8(2) . .
C3 Hf1 C7 C6 70.3(2) . .
C1 Hf1 C7 C6 -4.7(3) . .
C9 Hf1 C7 C6 -78.4(2) . .
C2 Hf1 C7 C6 76.0(3) . .
C8 Hf1 C7 C6 -115.5(3) . .
Sn1 Hf1 C7 C6 134.93(18) . .
Cl1 Hf1 C7 C8 -21.8(2) . .
C10 Hf1 C7 C8 77.9(2) . .
C6 Hf1 C7 C8 115.5(3) . .
C4 Hf1 C7 C8 153.40(19) . .
C5 Hf1 C7 C8 120.3(2) . .
C3 Hf1 C7 C8 -174.21(18) . .
C1 Hf1 C7 C8 110.7(3) . .
C9 Hf1 C7 C8 37.09(19) . .
C2 Hf1 C7 C8 -168.6(2) . .
Sn1 Hf1 C7 C8 -109.6(2) . .
C6 C7 C8 C9 -1.2(4) . .
Hf1 C7 C8 C9 -65.9(2) . .
C6 C7 C8 Hf1 64.7(2) . .
Cl1 Hf1 C8 C7 160.61(19) . .
C10 Hf1 C8 C7 -78.2(2) . .
C6 Hf1 C8 C7 -37.01(19) . .
C4 Hf1 C8 C7 -37.5(3) . .
C5 Hf1 C8 C7 -83.4(2) . .
C3 Hf1 C8 C7 11.7(4) . .
C1 Hf1 C8 C7 -129.1(2) . .
C9 Hf1 C8 C7 -115.0(3) . .
C2 Hf1 C8 C7 152.3(5) . .
Sn1 Hf1 C8 C7 65.65(19) . .
Cl1 Hf1 C8 C9 -84.36(19) . .
C10 Hf1 C8 C9 36.82(19) . .
C6 Hf1 C8 C9 78.0(2) . .
C4 Hf1 C8 C9 77.6(2) . .
C5 Hf1 C8 C9 31.7(3) . .
C3 Hf1 C8 C9 126.8(3) . .
C1 Hf1 C8 C9 -14.1(3) . .
C7 Hf1 C8 C9 115.0(3) . .
C2 Hf1 C8 C9 -92.7(6) . .
Sn1 Hf1 C8 C9 -179.33(19) . .
C7 C8 C9 C10 1.7(4) . .
Hf1 C8 C9 C10 -64.2(2) . .
C7 C8 C9 Hf1 65.9(2) . .
Cl1 Hf1 C9 C10 -151.22(18) . .
C6 Hf1 C9 C10 38.11(18) . .
C4 Hf1 C9 C10 -10.8(2) . .
C5 Hf1 C9 C10 -40.4(2) . .
C3 Hf1 C9 C10 -14.4(3) . .
C1 Hf1 C9 C10 -72.5(2) . .
C7 Hf1 C9 C10 78.8(2) . .
C2 Hf1 C9 C10 -82.4(3) . .
C8 Hf1 C9 C10 116.0(3) . .
Sn1 Hf1 C9 C10 116.73(17) . .
Cl1 Hf1 C9 C8 92.83(19) . .
C10 Hf1 C9 C8 -116.0(3) . .
C6 Hf1 C9 C8 -77.8(2) . .
C4 Hf1 C9 C8 -126.7(2) . .
C5 Hf1 C9 C8 -156.4(2) . .
C3 Hf1 C9 C8 -130.4(3) . .
C1 Hf1 C9 C8 171.58(19) . .
C7 Hf1 C9 C8 -37.1(2) . .
C2 Hf1 C9 C8 161.6(2) . .
Sn1 Hf1 C9 C8 0.8(2) . .
C8 C9 C10 C6 -1.4(4) . .
Hf1 C9 C10 C6 -66.9(2) . .
C8 C9 C10 Hf1 65.5(2) . .
C7 C6 C10 C9 0.6(3) . .
Hf1 C6 C10 C9 68.0(2) . .
C7 C6 C10 Hf1 -67.3(2) . .
Cl1 Hf1 C10 C9 31.26(19) . .
C6 Hf1 C10 C9 -113.8(3) . .
C4 Hf1 C10 C9 170.81(19) . .
C5 Hf1 C10 C9 139.6(2) . .
C3 Hf1 C10 C9 172.68(17) . .
C1 Hf1 C10 C9 117.81(19) . .
C7 Hf1 C10 C9 -76.8(2) . .
C2 Hf1 C10 C9 133.18(18) . .
C8 Hf1 C10 C9 -36.48(17) . .
Sn1 Hf1 C10 C9 -86.12(19) . .
Cl1 Hf1 C10 C6 145.08(16) . .
C4 Hf1 C10 C6 -75.37(19) . .
C5 Hf1 C10 C6 -106.60(19) . .
C3 Hf1 C10 C6 -73.5(2) . .
C1 Hf1 C10 C6 -128.37(19) . .
C7 Hf1 C10 C6 37.05(18) . .
C9 Hf1 C10 C6 113.8(3) . .
C2 Hf1 C10 C6 -113.0(2) . .
C8 Hf1 C10 C6 77.3(2) . .
Sn1 Hf1 C10 C6 27.7(2) . .
C17 Si1 C11 C18 -161.6(3) . .
C12 Si1 C11 C18 81.4(3) . .
C13 Si1 C11 C18 -44.1(3) . .
C17 Si1 C11 Sn1 16.9(2) . .
C12 Si1 C11 Sn1 -100.02(17) . .
C13 Si1 C11 Sn1 134.48(15) . .
C11 Sn1 C11 C18 0.81(13) 2 .
Hf1 Sn1 C11 C18 -110.39(18) . .
Hf1 Sn1 C11 C18 105.20(18) 2 .
C11 Sn1 C11 Si1 -178.0(2) 2 .
Hf1 Sn1 C11 Si1 70.80(15) . .
Hf1 Sn1 C11 Si1 -73.60(15) 2 .
C17 Si1 C13 C15 -38.5(2) . .
C12 Si1 C13 C15 76.0(2) . .
C11 Si1 C13 C15 -156.27(19) . .
C17 Si1 C13 C14 80.5(2) . .
C12 Si1 C13 C14 -165.0(2) . .
C11 Si1 C13 C14 -37.3(3) . .
C17 Si1 C13 C16 -155.9(2) . .
C12 Si1 C13 C16 -41.4(2) . .
C11 Si1 C13 C16 86.3(2) . .
Si1 C11 C18 C18 176.4(3) . 2
Sn1 C11 C18 C18 -2.4(4) . 2
Si1 C11 C18 C19 -5.5(4) . .
Sn1 C11 C18 C19 175.8(2) . .
C11 C18 C19 C20 106.7(3) . .
C18 C18 C19 C20 -75.1(4) 2 .
C11 C18 C19 C24 -75.2(4) . .
C18 C18 C19 C24 103.1(3) 2 .
C24 C19 C20 C21 0.7(4) . .
C18 C19 C20 C21 178.9(3) . .
C19 C20 C21 C22 -1.0(5) . .
C20 C21 C22 C23 0.1(5) . .
C21 C22 C23 C24 1.1(5) . .
C22 C23 C24 C19 -1.5(4) . .
C20 C19 C24 C23 0.5(4) . .
C18 C19 C24 C23 -177.7(3) . .
C30 C25 C26 C27 0.3(9) . .
C25 C26 C27 C28 0.0(10) . .
C26 C27 C28 C31 -0.3(10) . .
C26 C27 C28 C29 179.6(6) . .
C26 C25 C30 C31 -0.2(8) . .
C27 C28 C31 C30 0.4(8) . .
C29 C28 C31 C30 -179.5(5) . .
C25 C30 C31 C28 -0.2(8) . .
C46 C32 C33 C34 0.0 . .
C32 C33 C34 C44 0.0 . .
C33 C34 C44 C42 176.4(19) . .
C33 C34 C44 C45 0.0 . .
C42 C44 C45 C46 -176(2) . .
C34 C44 C45 C46 0.0 . .
C44 C45 C46 C32 0.0 . .
C33 C32 C46 C45 0.0 . .
